data_4021284
loop_
_publ_author_name
'P. Rzepecki'
'H. Gallmeier'
'N. Geib'
'Katarina Cernovska'
'B. K\"onig'
'T. Schrader'

_publ_section_title
;
 New Heterocyclic \b-Sheet Ligands with Peptidic
 Recognition Elements
;
_journal_name_full 'Journal of Organic Chemistry'
_journal_page_first 5168
_journal_page_last 5178
_journal_paper_doi 10.1021/jo0496603
_journal_volume 69
_journal_year 2004
_chemical_formula_moiety 'C8 H11 N3 O4'
_chemical_formula_sum 'C8 H11 N3 O4'
_chemical_formula_weight 213.20
_space_group_IT_number 2
_space_group_name_Hall '-P 1'
_space_group_name_H-M_alt 'P -1'
_symmetry_cell_setting triclinic
_symmetry_space_group_name_Hall '-P 1'
_symmetry_space_group_name_H-M 'P -1'
_cell_angle_alpha 93.687(14)
_cell_angle_beta 96.857(13)
_cell_angle_gamma 95.235(14)
_cell_formula_units_Z 2
_cell_length_a 6.3241(7)
_cell_length_b 6.4956(8)
_cell_length_c 12.4132(15)
_cell_measurement_temperature 173(1)
_cell_volume 502.70(11)
_diffrn_ambient_temperature 173(1)
_exptl_crystal_density_diffrn 1.408
_cod_depositor_comments
;
The following automatic conversions were performed:
'_symmetry_cell_setting' value 'Triclinic' changed to 'triclinic'
according to '/home/saulius/struct/CIF-dictionaries/cif_core.dic'
dictionary named 'cif_core.dic' version 2.4.1 from 2010-06-29.

Automatic conversion script
Id: cif_fix_enum 1527 2010-12-29 10:47:43Z saulius 
;
_cod_database_code 4021284

loop_
_symmetry_equiv_pos_as_xyz
x,y,z
-x,-y,-z

loop_
_atom_site_aniso_label
_atom_site_aniso_U_11
_atom_site_aniso_U_22
_atom_site_aniso_U_33
_atom_site_aniso_U_23
_atom_site_aniso_U_13
_atom_site_aniso_U_12
O1 0.0256(8) 0.1241(14) 0.0295(8) 0.0016(8) 0.0068(6) 0.0153(7)
O2 0.0303(7) 0.0562(8) 0.0196(7) 0.0037(5) 0.0060(6) 0.0077(5)
O3 0.0320(7) 0.0460(8) 0.0246(7) 0.0034(5) 0.0112(6) 0.0039(5)
O4 0.0255(6) 0.0505(8) 0.0218(7) 0.0025(5) 0.0035(5) 0.0046(5)
N1 0.0233(8) 0.0409(8) 0.0217(8) 0.0002(6) 0.0070(7) 0.0041(6)
N2 0.0221(7) 0.0343(8) 0.0216(8) 0.0001(6) 0.0065(6) 0.0024(5)
N3 0.0215(9) 0.0613(12) 0.0299(10) 0.0031(8) 0.0056(8) 0.0051(7)
C1 0.0234(9) 0.0281(9) 0.0278(10) 0.0005(7) 0.0056(8) 0.0005(6)
C2 0.0233(9) 0.0357(10) 0.0254(11) 0.0024(7) 0.0006(8) 0.0035(7)
C3 0.0269(9) 0.0304(9) 0.0239(9) 0.0007(6) 0.0041(8) 0.0017(7)
C4 0.0275(10) 0.0446(10) 0.0253(10) -0.0012(7) 0.0047(9) 0.0015(7)
C5 0.0436(12) 0.0672(15) 0.0222(11) 0.0004(9) 0.0120(9) 0.0088(10)
C6 0.0634(15) 0.0579(14) 0.0224(12) 0.0049(9) 0.0067(11) 0.0155(11)
C7 0.0271(9) 0.0285(9) 0.0242(10) 0.0017(7) 0.0065(8) 0.0026(7)
C8 0.0360(12) 0.0557(14) 0.0226(10) 0.0029(9) -0.0001(9) 0.0038(10)

loop_
_atom_site_label
_atom_site_type_symbol
_atom_site_thermal_displace_type
_atom_site_fract_x
_atom_site_fract_y
_atom_site_fract_z
_atom_site_occupancy
_atom_site_U_iso_or_equiv
O1 O Uani 0.5176(2) 0.3030(3) 0.83960(11) 1.000 0.0592(6)
O2 O Uani 0.84362(19) 0.26687(18) 0.92490(10) 1.000 0.0349(4)
O3 O Uani 0.90697(19) 0.25416(17) 0.39149(10) 1.000 0.0335(4)
O4 O Uani 0.56718(18) 0.24439(17) 0.43117(10) 1.000 0.0325(4)
N1 N Uani 0.6899(2) 0.2657(2) 0.64125(11) 1.000 0.0283(5)
N2 N Uani 0.8371(2) 0.25564(19) 0.56788(11) 1.000 0.0258(4)
N3 N Uani 1.2148(3) 0.2432(2) 0.56420(16) 1.000 0.0373(6)
C1 C Uani 1.0446(3) 0.2527(2) 0.61957(14) 1.000 0.0264(5)
C2 C Uani 1.0280(3) 0.2582(3) 0.72920(15) 1.000 0.0283(6)
C3 C Uani 0.8094(3) 0.2675(2) 0.73669(14) 1.000 0.0271(5)
C4 C Uani 0.7039(3) 0.2807(3) 0.83739(15) 1.000 0.0327(6)
C5 C Uani 0.7664(4) 0.2861(4) 1.03090(16) 1.000 0.0436(7)
C6 C Uani 0.9365(4) 0.2225(4) 1.11184(17) 1.000 0.0471(8)
C7 C Uani 0.7772(3) 0.2519(2) 0.45510(14) 1.000 0.0264(5)
C8 C Uani 0.4943(3) 0.2423(4) 0.31603(15) 1.000 0.0385(7)
H2 H Uiso 1.133(3) 0.259(3) 0.7808(17) 1.000 0.031(5)
H3A H Uiso 1.341(4) 0.247(3) 0.5976(19) 1.000 0.045(6)
H3B H Uiso 1.187(4) 0.251(3) 0.496(2) 1.000 0.059(7)
H5A H Uiso 0.736(4) 0.438(4) 1.044(2) 1.000 0.073(7)
H5B H Uiso 0.631(4) 0.202(3) 1.023(2) 1.000 0.068(7)
H6A H Uiso 0.904(4) 0.246(3) 1.183(2) 1.000 0.065(7)
H6B H Uiso 0.945(4) 0.072(4) 1.097(2) 1.000 0.073(7)
H6C H Uiso 1.085(5) 0.296(4) 1.111(2) 1.000 0.091(9)
H8A H Uiso 0.339(4) 0.237(3) 0.3097(18) 1.000 0.054(6)
H8B H Uiso 0.546(3) 0.123(3) 0.2803(18) 1.000 0.043(5)
H8C H Uiso 0.546(3) 0.372(3) 0.2909(16) 1.000 0.041(5)

loop_
_geom_bond_atom_site_label_1
_geom_bond_atom_site_label_2
_geom_bond_distance
_geom_bond_site_symmetry_1
_geom_bond_site_symmetry_2
_geom_bond_publ_flag
O1 C4 1.203(2) . . yes
O2 C4 1.329(2) . . yes
O2 C5 1.459(2) . . yes
O3 C7 1.205(2) . . yes
O4 C7 1.322(2) . . yes
O4 C8 1.447(2) . . yes
N1 N2 1.3807(19) . . yes
N1 C3 1.326(2) . . yes
N2 C1 1.393(2) . . yes
N2 C7 1.404(2) . . yes
N3 C1 1.348(3) . . yes
N3 H3A 0.85(3) . . no
N3 H3B 0.85(2) . . no
C1 C2 1.376(3) . . no
C2 C3 1.403(3) . . no
C3 C4 1.487(3) . . no
C5 C6 1.488(3) . . no
C2 H2 0.87(2) . . no
C5 H5A 1.03(3) . . no
C5 H5B 0.96(2) . . no
C6 H6A 0.94(2) . . no
C6 H6B 0.99(3) . . no
C6 H6C 1.02(3) . . no
C8 H8A 0.97(3) . . no
C8 H8B 0.97(2) . . no
C8 H8C 0.96(2) . . no

loop_
_cod_related_entry_id
_cod_related_entry_database
_cod_related_entry_code
1 ChemSpider 9462317
